data_4312244
loop_
_publ_author_name
'F. Albert Cotton'
'Carlos A. Murillo'
'Joseph H. Reibenspies'
'Dino Villagr\'an'
'Xiaoping Wang'
'Chad C. Wilkinson'

_publ_contact_author_address
;  Laboratory for Molecular Structure and Bonding
   Dept. of Chemistry
   Texas A&M University, PO Box  30012
   College Station, TX 77842-3012, USA
;
_publ_contact_author_email cotton@tamu.edu
_publ_contact_author_fax '(979) 845 9351'
_publ_contact_author_name 'F. A. Cotton'
_publ_contact_author_phone '(979) 845 4432'
_publ_section_title
;
 Paramagnetism at Ambient Temperature, Diamagnetism at Low Temperature in
 a Ru26+ Core: Structural Evidence for Zero-Field Splitting
;
_journal_name_full 'Inorganic Chemistry'
_journal_page_first 8373
_journal_page_last 8378
_journal_paper_doi 10.1021/ic048946n
_journal_volume 43
_journal_year 2004
_chemical_formula_moiety 'C30 H48 F6 N12 O6 Ru2 S2'
_chemical_formula_sum 'C30 H48 F6 N12 O6 Ru2 S2'
_chemical_formula_weight 1053.06
_chemical_name_systematic
; 
 ? 
;
_space_group_IT_number 14
_symmetry_cell_setting monoclinic
_symmetry_space_group_name_Hall '-P 2ybc'
_symmetry_space_group_name_H-M 'P 1 21/c 1'
_atom_sites_solution_hydrogens geom
_atom_sites_solution_primary direct
_atom_sites_solution_secondary difmap
_audit_creation_method SHELXL-97
_cell_angle_alpha 90.00
_cell_angle_beta 110.4650(10)
_cell_angle_gamma 90.00
_cell_formula_units_Z 4
_cell_length_a 15.4770(9)
_cell_length_b 15.4839(9)
_cell_length_c 17.0030(10)
_cell_measurement_reflns_used 9778
_cell_measurement_temperature 28(2)
_cell_measurement_theta_max 25.0545
_cell_measurement_theta_min 2.557
_cell_volume 3817.5(4)
_computing_cell_refinement 'Bruker SMART'
_computing_data_collection 'Bruker SMART'
_computing_data_reduction 'Bruker SAINT'
_computing_molecular_graphics XP
_computing_structure_refinement 'SHELXL-97 (Sheldrick, 1997)'
_computing_structure_solution 'SHELXS-97 (Sheldrick, 1990)'
_diffrn_ambient_temperature 27(2)
_diffrn_measured_fraction_theta_full 0.994
_diffrn_measured_fraction_theta_max 0.994
_diffrn_measurement_device_type 'Bruker SMART'
_diffrn_measurement_method /w-scans
_diffrn_radiation_monochromator graphite
_diffrn_radiation_source 'normal-focus sealed tube'
_diffrn_radiation_type MoK\a
_diffrn_radiation_wavelength 0.71073
_diffrn_reflns_av_R_equivalents 0.0250
_diffrn_reflns_av_sigmaI/netI 0.0293
_diffrn_reflns_limit_h_max 16
_diffrn_reflns_limit_h_min -18
_diffrn_reflns_limit_k_max 18
_diffrn_reflns_limit_k_min -18
_diffrn_reflns_limit_l_max 20
_diffrn_reflns_limit_l_min -11
_diffrn_reflns_number 19824
_diffrn_reflns_theta_full 25.05
_diffrn_reflns_theta_max 25.05
_diffrn_reflns_theta_min 1.92
_exptl_absorpt_coefficient_mu 0.991
_exptl_absorpt_correction_T_max 0.8041
_exptl_absorpt_correction_T_min 0.6640
_exptl_absorpt_correction_type multi-scan
_exptl_absorpt_process_details SADABS
_exptl_crystal_colour blue
_exptl_crystal_density_diffrn 1.832
_exptl_crystal_density_meas ?
_exptl_crystal_density_method .
_exptl_crystal_description needle
_exptl_crystal_F_000 2136
_exptl_crystal_size_max 0.45
_exptl_crystal_size_mid 0.33
_exptl_crystal_size_min 0.23
_refine_diff_density_max 5.823
_refine_diff_density_min -1.085
_refine_diff_density_rms 0.224
_refine_ls_extinction_method none
_refine_ls_goodness_of_fit_ref 1.157
_refine_ls_hydrogen_treatment noref
_refine_ls_matrix_type full
_refine_ls_number_parameters 523
_refine_ls_number_reflns 6726
_refine_ls_number_restraints 0
_refine_ls_restrained_S_all 1.157
_refine_ls_R_factor_all 0.0676
_refine_ls_R_factor_gt 0.0611
_refine_ls_shift/su_max 0.002
_refine_ls_shift/su_mean 0.000
_refine_ls_structure_factor_coef Fsqd
_refine_ls_weighting_details 'calc w=1/[\s^2^(Fo^2^)+(0.0920P)^2^+8.9887P] where P=(Fo^2^+2Fc^2^)/3'
_refine_ls_weighting_scheme calc
_refine_ls_wR_factor_gt 0.1453
_refine_ls_wR_factor_ref 0.1536
_reflns_number_gt 5759
_reflns_number_total 6726
_reflns_threshold_expression I>2sigma(I)
_cod_data_source_file ic048946nsi20040802_060545_9.cif
_cod_data_source_block cmpd2_at_27K
_cod_depositor_comments
;
The following automatic conversions were performed:
'_symmetry_cell_setting' value 'Monoclinic' changed to 'monoclinic'
according to '/home/saulius/struct/CIF-dictionaries/cif_core.dic'
dictionary named 'cif_core.dic' version 2.4.1 from 2010-06-29.

Automatic conversion script
Id: cif_fix_enum 1527 2010-12-29 10:47:43Z saulius 
;
_cod_database_code 4312244

loop_
_symmetry_equiv_pos_as_xyz
'x, y, z'
'-x, y+1/2, -z+1/2'
'-x, -y, -z'
'x, -y-1/2, z-1/2'

loop_
_atom_site_label
_atom_site_type_symbol
_atom_site_fract_x
_atom_site_fract_y
_atom_site_fract_z
_atom_site_U_iso_or_equiv
_atom_site_adp_type
_atom_site_occupancy
_atom_site_symmetry_multiplicity
_atom_site_calc_flag
_atom_site_refinement_flags
_atom_site_disorder_assembly
_atom_site_disorder_group
Ru1 Ru 0.23024(2) 0.57524(2) 0.25029(2) 0.01222(14) Uani 1 1 d . . .
Ru2 Ru 0.27921(2) 0.43517(2) 0.26196(2) 0.01222(14) Uani 1 1 d . . .
S2 S 0.37822(7) 0.20405(7) 0.30309(6) 0.0143(2) Uani 1 1 d . . .
S1 S 0.10678(7) 0.78643(7) 0.19615(6) 0.0145(2) Uani 1 1 d . . .
F3 F 0.24690(17) 0.88011(16) 0.19163(16) 0.0203(6) Uani 1 1 d . . .
N4 N 0.2005(3) 0.5659(2) 0.3576(2) 0.0156(8) Uani 1 1 d . . .
O3 O 0.17463(19) 0.71915(18) 0.23622(17) 0.0141(6) Uani 1 1 d . . .
F6 F 0.24767(18) 0.12134(17) 0.18401(16) 0.0243(6) Uani 1 1 d . . .
F2 F 0.21650(19) 0.89303(16) 0.30600(15) 0.0232(6) Uani 1 1 d . . .
F5 F 0.32895(19) 0.04076(16) 0.28723(17) 0.0249(6) Uani 1 1 d . . .
F4 F 0.22607(18) 0.12618(17) 0.30297(16) 0.0240(6) Uani 1 1 d . . .
N8 N 0.4045(2) 0.4759(2) 0.3442(2) 0.0151(7) Uani 1 1 d . . .
F1 F 0.12820(19) 0.95444(16) 0.19174(17) 0.0241(6) Uani 1 1 d . . .
O6 O 0.32353(19) 0.28223(18) 0.27397(18) 0.0158(6) Uani 1 1 d . . .
O5 O 0.4407(2) 0.1851(2) 0.25957(19) 0.0207(7) Uani 1 1 d . . .
N7 N 0.3585(2) 0.6183(2) 0.3200(2) 0.0150(7) Uani 1 1 d . . .
O2 O 0.0394(2) 0.8008(2) 0.23543(19) 0.0210(7) Uani 1 1 d . . .
N5 N 0.2242(2) 0.4196(2) 0.3552(2) 0.0131(7) Uani 1 1 d . . .
N11 N 0.3265(3) 0.4497(2) 0.1653(2) 0.0167(8) Uani 1 1 d . . .
N10 N 0.2653(2) 0.5871(2) 0.1452(2) 0.0124(7) Uani 1 1 d . . .
N3 N -0.0006(3) 0.4236(2) 0.1051(2) 0.0150(8) Uani 1 1 d . . .
C18 C 0.4258(3) 0.5605(3) 0.3550(3) 0.0143(9) Uani 1 1 d . . .
O1 O 0.0721(2) 0.7843(2) 0.10544(18) 0.0196(7) Uani 1 1 d . . .
N2 N 0.1579(2) 0.3972(2) 0.1756(2) 0.0162(8) Uani 1 1 d . . .
O4 O 0.4134(2) 0.1939(2) 0.39313(18) 0.0200(7) Uani 1 1 d . . .
N1 N 0.0981(2) 0.5313(2) 0.1878(2) 0.0189(8) Uani 1 1 d . . .
N9 N 0.5135(2) 0.5855(2) 0.4018(2) 0.0156(8) Uani 1 1 d . . .
C21 C 0.4798(3) 0.4165(3) 0.3844(3) 0.0219(10) Uani 1 1 d . . .
H21A H 0.4629 0.3578 0.3608 0.026 Uiso 1 1 calc R . .
H21B H 0.4910 0.4139 0.4453 0.026 Uiso 1 1 calc R . .
C25 C 0.3110(3) 0.5241(3) 0.1212(3) 0.0128(8) Uani 1 1 d . . .
C1 C 0.0148(3) 0.5739(3) 0.1901(3) 0.0213(10) Uani 1 1 d . . .
H1B H 0.0292 0.6337 0.2112 0.026 Uiso 1 1 calc R . .
H1C H -0.0102 0.5422 0.2280 0.026 Uiso 1 1 calc R . .
C4 C 0.0851(3) 0.4501(3) 0.1562(3) 0.0154(9) Uani 1 1 d . . .
C22 C 0.2540(3) 0.6685(3) 0.0985(3) 0.0191(9) Uani 1 1 d . . .
H22A H 0.2395 0.7155 0.1313 0.023 Uiso 1 1 calc R . .
H22B H 0.2018 0.6632 0.0446 0.023 Uiso 1 1 calc R . .
C29 C 0.1791(3) 0.8839(3) 0.2234(3) 0.0168(9) Uani 1 1 d . . .
N6 N 0.1556(2) 0.4768(2) 0.4494(2) 0.0161(8) Uani 1 1 d . . .
C6 C 0.0585(3) 0.2736(3) 0.1205(3) 0.0203(9) Uani 1 1 d . . .
H6A H 0.0506 0.2205 0.0863 0.024 Uiso 1 1 calc R . .
H6B H 0.0629 0.2567 0.1780 0.024 Uiso 1 1 calc R . .
C11 C 0.1920(3) 0.4866(3) 0.3870(3) 0.0137(8) Uani 1 1 d . . .
C16 C 0.4521(3) 0.7296(3) 0.4113(3) 0.0200(9) Uani 1 1 d . . .
H16A H 0.4241 0.7158 0.4540 0.024 Uiso 1 1 calc R . .
H16B H 0.4682 0.7917 0.4160 0.024 Uiso 1 1 calc R . .
C13 C 0.1896(3) 0.3235(3) 0.4575(3) 0.0212(10) Uani 1 1 d . . .
H13A H 0.1645 0.2658 0.4628 0.025 Uiso 1 1 calc R . .
H13B H 0.2512 0.3288 0.5018 0.025 Uiso 1 1 calc R . .
C7 C 0.1460(3) 0.3202(3) 0.1235(3) 0.0204(9) Uani 1 1 d . . .
H7A H 0.1998 0.2814 0.1471 0.024 Uiso 1 1 calc R . .
H7B H 0.1418 0.3367 0.0660 0.024 Uiso 1 1 calc R . .
C15 C 0.3849(3) 0.7104(3) 0.3254(3) 0.0191(9) Uani 1 1 d . . .
H15A H 0.3294 0.7470 0.3138 0.023 Uiso 1 1 calc R . .
H15B H 0.4133 0.7237 0.2828 0.023 Uiso 1 1 calc R . .
C2 C -0.0550(3) 0.5747(3) 0.1020(3) 0.0230(11) Uani 1 1 d . . .
H2B H -0.0290 0.6050 0.0640 0.028 Uiso 1 1 calc R . .
H2C H -0.1111 0.6059 0.1011 0.028 Uiso 1 1 calc R . .
C28 C 0.3766(3) 0.3824(3) 0.1382(3) 0.0209(9) Uani 1 1 d . . .
H28A H 0.3667 0.3258 0.1608 0.025 Uiso 1 1 calc R . .
H28B H 0.4435 0.3952 0.1604 0.025 Uiso 1 1 calc R . .
C3 C -0.0795(3) 0.4815(3) 0.0721(3) 0.0179(9) Uani 1 1 d . . .
H3A H -0.1301 0.4609 0.0904 0.022 Uiso 1 1 calc R . .
H3B H -0.1019 0.4800 0.0100 0.022 Uiso 1 1 calc R . .
C20 C 0.5661(3) 0.4455(3) 0.3706(3) 0.0216(10) Uani 1 1 d . . .
H20A H 0.6156 0.4022 0.3931 0.026 Uiso 1 1 calc R . .
H20B H 0.5543 0.4530 0.3099 0.026 Uiso 1 1 calc R . .
C10 C 0.1104(3) 0.5510(3) 0.4716(3) 0.0189(9) Uani 1 1 d . . .
H10A H 0.1007 0.5398 0.5252 0.023 Uiso 1 1 calc R . .
H10B H 0.0495 0.5608 0.4274 0.023 Uiso 1 1 calc R . .
C24 C 0.3587(3) 0.6204(3) 0.0267(3) 0.0172(9) Uani 1 1 d . . .
H24A H 0.3188 0.6296 -0.0325 0.021 Uiso 1 1 calc R . .
H24B H 0.4238 0.6230 0.0300 0.021 Uiso 1 1 calc R . .
C27 C 0.3425(3) 0.3787(3) 0.0422(3) 0.0202(10) Uani 1 1 d . . .
H27A H 0.3726 0.3305 0.0234 0.024 Uiso 1 1 calc R . .
H27B H 0.2749 0.3695 0.0194 0.024 Uiso 1 1 calc R . .
C26 C 0.3667(3) 0.4634(3) 0.0123(3) 0.0201(9) Uani 1 1 d . . .
H26A H 0.4339 0.4658 0.0240 0.024 Uiso 1 1 calc R . .
H26B H 0.3347 0.4685 -0.0491 0.024 Uiso 1 1 calc R . .
C8 C 0.1840(3) 0.6455(3) 0.3978(3) 0.0204(9) Uani 1 1 d . . .
H8A H 0.1287 0.6748 0.3590 0.024 Uiso 1 1 calc R . .
H8B H 0.2372 0.6848 0.4077 0.024 Uiso 1 1 calc R . .
N12 N 0.3395(3) 0.5352(2) 0.0547(2) 0.0160(8) Uani 1 1 d . . .
C14 C 0.1987(3) 0.3315(3) 0.3724(3) 0.0220(10) Uani 1 1 d . . .
H14A H 0.2462 0.2904 0.3688 0.026 Uiso 1 1 calc R . .
H14B H 0.1394 0.3154 0.3287 0.026 Uiso 1 1 calc R . .
C12 C 0.1270(3) 0.3921(3) 0.4693(3) 0.0185(9) Uani 1 1 d . . .
H12A H 0.0628 0.3803 0.4323 0.022 Uiso 1 1 calc R . .
H12B H 0.1291 0.3916 0.5282 0.022 Uiso 1 1 calc R . .
C9 C 0.1703(3) 0.6291(3) 0.4799(3) 0.0193(9) Uani 1 1 d . . .
H9A H 0.2307 0.6195 0.5249 0.023 Uiso 1 1 calc R . .
H9B H 0.1408 0.6799 0.4953 0.023 Uiso 1 1 calc R . .
C5 C -0.0234(3) 0.3325(3) 0.0826(3) 0.0162(9) Uani 1 1 d . . .
H5B H -0.0459 0.3266 0.0208 0.019 Uiso 1 1 calc R . .
H5C H -0.0737 0.3145 0.1023 0.019 Uiso 1 1 calc R . .
C30 C 0.2915(3) 0.1181(3) 0.2677(3) 0.0197(9) Uani 1 1 d . . .
C17 C 0.5376(3) 0.6758(3) 0.4262(3) 0.0162(9) Uani 1 1 d . . .
H17A H 0.5736 0.6996 0.3932 0.019 Uiso 1 1 calc R . .
H17B H 0.5766 0.6784 0.4863 0.019 Uiso 1 1 calc R . .
C19 C 0.5940(3) 0.5298(3) 0.4157(3) 0.0207(10) Uani 1 1 d . . .
H19A H 0.6244 0.5190 0.4766 0.025 Uiso 1 1 calc R . .
H19B H 0.6389 0.5593 0.3953 0.025 Uiso 1 1 calc R . .
C23 C 0.3409(3) 0.6909(3) 0.0812(3) 0.0181(9) Uani 1 1 d . . .
H23A H 0.3937 0.6953 0.1347 0.022 Uiso 1 1 calc R . .
H23B H 0.3333 0.7472 0.0520 0.022 Uiso 1 1 calc R . .

loop_
_atom_site_aniso_label
_atom_site_aniso_U_11
_atom_site_aniso_U_22
_atom_site_aniso_U_33
_atom_site_aniso_U_23
_atom_site_aniso_U_13
_atom_site_aniso_U_12
Ru1 0.0098(2) 0.0144(2) 0.0119(2) 0.00132(12) 0.00318(16) 0.00122(12)
Ru2 0.0100(2) 0.0141(2) 0.0123(2) 0.00162(12) 0.00347(16) 0.00115(12)
S2 0.0131(5) 0.0154(5) 0.0131(5) 0.0000(4) 0.0027(4) 0.0003(4)
S1 0.0132(5) 0.0167(5) 0.0131(5) 0.0011(4) 0.0038(4) 0.0022(4)
F3 0.0215(13) 0.0184(13) 0.0217(13) -0.0014(10) 0.0083(11) -0.0048(10)
N4 0.017(2) 0.0178(19) 0.0139(19) -0.0021(14) 0.0078(16) -0.0007(14)
O3 0.0142(14) 0.0147(14) 0.0120(14) -0.0005(12) 0.0030(12) 0.0009(12)
F6 0.0269(14) 0.0235(14) 0.0184(13) -0.0029(11) 0.0027(11) -0.0062(11)
F2 0.0317(15) 0.0215(13) 0.0140(13) -0.0029(10) 0.0050(11) -0.0043(11)
F5 0.0365(16) 0.0138(12) 0.0253(14) 0.0016(11) 0.0120(13) -0.0001(11)
F4 0.0250(14) 0.0235(14) 0.0255(14) -0.0035(11) 0.0114(12) -0.0065(11)
N8 0.0103(17) 0.0138(17) 0.0164(18) 0.0051(14) -0.0015(14) 0.0045(13)
F1 0.0308(15) 0.0174(13) 0.0237(14) 0.0028(11) 0.0089(12) 0.0054(11)
O6 0.0137(14) 0.0145(15) 0.0182(15) 0.0007(12) 0.0044(12) -0.0002(12)
O5 0.0190(16) 0.0221(16) 0.0214(16) -0.0014(13) 0.0073(13) 0.0024(13)
N7 0.0149(17) 0.0145(18) 0.0123(17) -0.0013(14) 0.0006(14) -0.0004(14)
O2 0.0191(16) 0.0235(16) 0.0217(16) 0.0017(13) 0.0086(13) 0.0058(13)
N5 0.0077(17) 0.0198(18) 0.0100(17) -0.0003(14) 0.0006(14) 0.0006(13)
N11 0.0162(19) 0.0180(18) 0.019(2) 0.0041(15) 0.0106(16) 0.0068(15)
N10 0.0096(17) 0.0168(17) 0.0095(17) -0.0003(14) 0.0016(14) -0.0025(14)
N3 0.0133(19) 0.0184(19) 0.0108(18) -0.0017(14) 0.0013(15) 0.0000(14)
C18 0.013(2) 0.023(2) 0.010(2) -0.0004(16) 0.0063(18) -0.0002(17)
O1 0.0176(15) 0.0240(16) 0.0148(15) 0.0003(13) 0.0025(13) 0.0030(13)
N2 0.0142(18) 0.0220(19) 0.0083(17) -0.0048(15) -0.0013(14) 0.0005(15)
O4 0.0215(16) 0.0239(16) 0.0137(15) -0.0001(13) 0.0049(13) 0.0023(13)
N1 0.0127(17) 0.0119(18) 0.028(2) 0.0014(15) 0.0014(16) 0.0020(14)
N9 0.0115(18) 0.0173(18) 0.0146(19) -0.0005(15) 0.0003(15) 0.0011(14)
C21 0.017(2) 0.020(2) 0.020(2) 0.0005(18) -0.004(2) -0.0023(18)
C25 0.0075(18) 0.015(2) 0.013(2) -0.0023(16) -0.0006(16) -0.0034(15)
C1 0.012(2) 0.026(2) 0.025(3) -0.0039(19) 0.005(2) -0.0002(17)
C4 0.015(2) 0.023(2) 0.013(2) 0.0043(17) 0.0098(18) 0.0004(17)
C22 0.023(2) 0.019(2) 0.016(2) 0.0014(17) 0.0069(19) 0.0045(18)
C29 0.019(2) 0.017(2) 0.014(2) -0.0018(17) 0.0060(18) 0.0030(17)
N6 0.0183(18) 0.0152(18) 0.0167(18) -0.0001(15) 0.0086(15) -0.0017(14)
C6 0.016(2) 0.020(2) 0.024(2) -0.0016(19) 0.0051(19) -0.0004(18)
C11 0.0058(18) 0.022(2) 0.011(2) 0.0015(17) 0.0005(15) -0.0005(16)
C16 0.018(2) 0.017(2) 0.024(2) 0.0013(18) 0.0058(19) 0.0008(17)
C13 0.019(2) 0.019(2) 0.026(2) 0.0045(19) 0.009(2) 0.0000(18)
C7 0.023(2) 0.023(2) 0.012(2) -0.0004(18) 0.0020(18) 0.0030(18)
C15 0.020(2) 0.012(2) 0.024(2) -0.0028(18) 0.0062(19) 0.0002(17)
C2 0.016(2) 0.027(3) 0.021(3) -0.0029(19) 0.000(2) 0.0036(18)
C28 0.022(2) 0.021(2) 0.023(2) 0.0020(19) 0.0114(19) 0.0054(18)
C3 0.013(2) 0.021(2) 0.014(2) -0.0004(17) -0.0026(17) 0.0028(17)
C20 0.008(2) 0.024(2) 0.028(3) -0.0051(19) 0.0005(19) 0.0027(17)
C10 0.017(2) 0.022(2) 0.017(2) -0.0039(18) 0.0064(19) -0.0020(18)
C24 0.018(2) 0.014(2) 0.021(2) 0.0006(18) 0.0091(19) 0.0001(17)
C27 0.018(2) 0.021(2) 0.025(2) 0.0006(19) 0.013(2) 0.0043(18)
C26 0.025(2) 0.021(2) 0.017(2) -0.0044(18) 0.0103(19) 0.0007(18)
C8 0.021(2) 0.020(2) 0.020(2) -0.0055(18) 0.0066(19) -0.0008(18)
N12 0.0184(18) 0.0158(18) 0.0147(18) 0.0022(15) 0.0071(15) 0.0000(14)
C14 0.027(2) 0.014(2) 0.028(3) 0.0001(19) 0.013(2) -0.0016(18)
C12 0.020(2) 0.022(2) 0.016(2) 0.0012(18) 0.0087(18) -0.0042(18)
C9 0.017(2) 0.019(2) 0.022(2) -0.0017(18) 0.0068(19) 0.0054(17)
C5 0.016(2) 0.015(2) 0.016(2) -0.0014(17) 0.0033(18) -0.0030(17)
C30 0.026(2) 0.014(2) 0.016(2) 0.0003(17) 0.0039(19) -0.0005(18)
C17 0.014(2) 0.016(2) 0.017(2) -0.0027(17) 0.0036(17) -0.0005(16)
C19 0.017(2) 0.016(2) 0.025(2) -0.0021(18) 0.0015(19) 0.0014(17)
C23 0.019(2) 0.017(2) 0.021(2) 0.0032(18) 0.0108(19) -0.0002(17)

loop_
_atom_type_symbol
_atom_type_description
_atom_type_scat_dispersion_real
_atom_type_scat_dispersion_imag
_atom_type_scat_source
C C 0.0033 0.0016 'International Tables Vol C Tables 4.2.6.8 and 6.1.1.4'
H H 0.0000 0.0000 'International Tables Vol C Tables 4.2.6.8 and 6.1.1.4'
N N 0.0061 0.0033 'International Tables Vol C Tables 4.2.6.8 and 6.1.1.4'
O O 0.0106 0.0060 'International Tables Vol C Tables 4.2.6.8 and 6.1.1.4'
F F 0.0171 0.0103 'International Tables Vol C Tables 4.2.6.8 and 6.1.1.4'
S S 0.1246 0.1234 'International Tables Vol C Tables 4.2.6.8 and 6.1.1.4'
Ru Ru -1.2594 0.8363 'International Tables Vol C Tables 4.2.6.8 and 6.1.1.4'

loop_
_geom_angle_atom_site_label_1
_geom_angle_atom_site_label_2
_geom_angle_atom_site_label_3
_geom_angle
_geom_angle_site_symmetry_1
_geom_angle_site_symmetry_3
_geom_angle_publ_flag
N7 Ru1 N4 88.96(14) . . ?
N7 Ru1 N10 88.65(14) . . ?
N4 Ru1 N10 177.59(14) . . ?
N7 Ru1 N1 175.77(14) . . ?
N4 Ru1 N1 86.82(15) . . ?
N10 Ru1 N1 95.57(14) . . ?
N7 Ru1 Ru2 91.97(10) . . ?
N4 Ru1 Ru2 91.54(10) . . ?
N10 Ru1 Ru2 88.83(10) . . ?
N1 Ru1 Ru2 88.32(10) . . ?
N7 Ru1 O3 89.79(12) . . ?
N4 Ru1 O3 88.24(12) . . ?
N10 Ru1 O3 91.46(12) . . ?
N1 Ru1 O3 89.91(12) . . ?
Ru2 Ru1 O3 178.23(7) . . y
N2 Ru2 N11 87.16(15) . . ?
N2 Ru2 N8 176.85(14) . . ?
N11 Ru2 N8 89.76(15) . . ?
N2 Ru2 N5 89.75(14) . . ?
N11 Ru2 N5 176.86(14) . . ?
N8 Ru2 N5 93.32(14) . . ?
N2 Ru2 Ru1 90.98(10) . . ?
N11 Ru2 Ru1 91.54(10) . . ?
N8 Ru2 Ru1 88.48(10) . . ?
N5 Ru2 Ru1 87.93(10) . . ?
N2 Ru2 O6 86.66(12) . . ?
N11 Ru2 O6 90.29(12) . . ?
N8 Ru2 O6 93.99(12) . . ?
N5 Ru2 O6 90.10(12) . . ?
Ru1 Ru2 O6 176.94(7) . . y
O5 S2 O4 116.83(19) . . ?
O5 S2 O6 114.13(18) . . ?
O4 S2 O6 114.14(18) . . ?
O5 S2 C30 103.25(19) . . ?
O4 S2 C30 103.32(19) . . ?
O6 S2 C30 102.65(19) . . ?
O2 S1 O1 116.10(18) . . ?
O2 S1 O3 114.31(18) . . ?
O1 S1 O3 114.70(17) . . ?
O2 S1 C29 103.41(19) . . ?
O1 S1 C29 104.70(19) . . ?
O3 S1 C29 101.06(18) . . ?
C11 N4 C8 122.3(4) . . ?
C11 N4 Ru1 118.6(3) . . ?
C8 N4 Ru1 119.1(3) . . ?
S1 O3 Ru1 152.89(18) . . ?
C18 N8 C21 115.7(4) . . ?
C18 N8 Ru2 121.2(3) . . ?
C21 N8 Ru2 122.5(3) . . ?
S2 O6 Ru2 160.02(18) . . ?
C18 N7 C15 117.4(4) . . ?
C18 N7 Ru1 119.1(3) . . ?
C15 N7 Ru1 123.0(3) . . ?
C11 N5 C14 118.1(3) . . ?
C11 N5 Ru2 122.0(3) . . ?
C14 N5 Ru2 118.1(3) . . ?
C25 N11 C28 116.4(4) . . ?
C25 N11 Ru2 119.9(3) . . ?
C28 N11 Ru2 123.7(3) . . ?
C25 N10 C22 115.7(3) . . ?
C25 N10 Ru1 121.7(3) . . ?
C22 N10 Ru1 122.1(3) . . ?
C4 N3 C3 123.7(4) . . ?
C4 N3 C5 122.9(4) . . ?
C3 N3 C5 113.3(3) . . ?
N7 C18 N8 118.2(4) . . ?
N7 C18 N9 121.8(4) . . ?
N8 C18 N9 120.0(4) . . ?
C4 N2 C7 115.7(4) . . ?
C4 N2 Ru2 119.3(3) . . ?
C7 N2 Ru2 124.5(3) . . ?
C4 N1 C1 114.8(4) . . ?
C4 N1 Ru1 119.6(3) . . ?
C1 N1 Ru1 124.2(3) . . ?
C18 N9 C19 122.8(4) . . ?
C18 N9 C17 122.4(4) . . ?
C19 N9 C17 113.4(3) . . ?
N8 C21 C20 110.3(4) . . ?
N11 C25 N10 117.4(4) . . ?
N11 C25 N12 121.5(4) . . ?
N10 C25 N12 121.1(4) . . ?
N1 C1 C2 108.0(4) . . ?
N2 C4 N1 118.4(4) . . ?
N2 C4 N3 121.2(4) . . ?
N1 C4 N3 120.4(4) . . ?
N10 C22 C23 110.9(3) . . ?
F2 C29 F3 108.6(3) . . ?
F2 C29 F1 108.4(3) . . ?
F3 C29 F1 107.8(3) . . ?
F2 C29 S1 110.9(3) . . ?
F3 C29 S1 110.9(3) . . ?
F1 C29 S1 110.3(3) . . ?
C11 N6 C10 118.4(4) . . ?
C11 N6 C12 121.2(4) . . ?
C10 N6 C12 115.7(3) . . ?
C5 C6 C7 109.4(4) . . ?
N5 C11 N4 117.1(4) . . ?
N5 C11 N6 122.4(4) . . ?
N4 C11 N6 120.4(4) . . ?
C15 C16 C17 108.8(4) . . ?
C12 C13 C14 110.6(4) . . ?
N2 C7 C6 109.2(4) . . ?
N7 C15 C16 109.6(4) . . ?
C1 C2 C3 109.2(4) . . ?
N11 C28 C27 109.8(4) . . ?
N3 C3 C2 111.9(4) . . ?
C19 C20 C21 107.1(4) . . ?
N6 C10 C9 108.8(3) . . ?
N12 C24 C23 110.4(4) . . ?
C26 C27 C28 107.1(4) . . ?
N12 C26 C27 110.4(4) . . ?
N4 C8 C9 113.1(4) . . ?
C25 N12 C26 123.0(4) . . ?
C25 N12 C24 123.0(4) . . ?
C26 N12 C24 113.4(3) . . ?
N5 C14 C13 112.8(4) . . ?
N6 C12 C13 110.1(4) . . ?
C10 C9 C8 109.3(4) . . ?
N3 C5 C6 112.3(3) . . ?
F5 C30 F6 108.3(3) . . ?
F5 C30 F4 107.6(3) . . ?
F6 C30 F4 106.7(4) . . ?
F5 C30 S2 111.6(3) . . ?
F6 C30 S2 111.1(3) . . ?
F4 C30 S2 111.3(3) . . ?
N9 C17 C16 110.9(3) . . ?
N9 C19 C20 110.7(4) . . ?
C22 C23 C24 108.4(4) . . ?

loop_
_geom_bond_atom_site_label_1
_geom_bond_atom_site_label_2
_geom_bond_distance
_geom_bond_site_symmetry_2
_geom_bond_publ_flag
Ru1 N7 2.036(3) . y
Ru1 N4 2.037(4) . y
Ru1 N10 2.050(4) . y
Ru1 N1 2.063(4) . y
Ru1 Ru2 2.2831(5) . y
Ru1 O3 2.371(3) . y
Ru2 N2 2.024(3) . y
Ru2 N11 2.032(4) . y
Ru2 N8 2.054(3) . y
Ru2 N5 2.060(4) . y
Ru2 O6 2.454(3) . y
S2 O5 1.438(3) . ?
S2 O4 1.443(3) . ?
S2 O6 1.461(3) . ?
S2 C30 1.836(5) . ?
S1 O2 1.439(3) . ?
S1 O1 1.445(3) . ?
S1 O3 1.467(3) . ?
S1 C29 1.839(4) . ?
F3 C29 1.339(5) . ?
N4 C11 1.349(5) . ?
N4 C8 1.473(5) . ?
F6 C30 1.346(5) . ?
F2 C29 1.326(5) . ?
F5 C30 1.321(5) . ?
F4 C30 1.351(5) . ?
N8 C18 1.349(6) . ?
N8 C21 1.453(5) . ?
F1 C29 1.344(5) . ?
N7 C18 1.344(6) . ?
N7 C15 1.477(5) . ?
N5 C11 1.344(6) . ?
N5 C14 1.477(5) . ?
N11 C25 1.348(5) . ?
N11 C28 1.465(5) . ?
N10 C25 1.348(6) . ?
N10 C22 1.467(5) . ?
N3 C4 1.370(6) . ?
N3 C3 1.460(5) . ?
N3 C5 1.471(5) . ?
C18 N9 1.368(6) . ?
N2 C4 1.338(6) . ?
N2 C7 1.460(5) . ?
N1 C4 1.354(6) . ?
N1 C1 1.460(5) . ?
N9 C19 1.466(6) . ?
N9 C17 1.468(6) . ?
C21 C20 1.504(6) . ?
C25 N12 1.362(5) . ?
C1 C2 1.510(6) . ?
C22 C23 1.514(6) . ?
N6 C11 1.372(5) . ?
N6 C10 1.461(6) . ?
N6 C12 1.461(6) . ?
C6 C5 1.510(6) . ?
C6 C7 1.521(6) . ?
C16 C15 1.497(6) . ?
C16 C17 1.509(6) . ?
C13 C12 1.498(6) . ?
C13 C14 1.507(6) . ?
C2 C3 1.534(6) . ?
C28 C27 1.532(6) . ?
C20 C19 1.499(6) . ?
C10 C9 1.500(6) . ?
C24 N12 1.468(5) . ?
C24 C23 1.518(6) . ?
C27 C26 1.500(6) . ?
C26 N12 1.464(5) . ?
C8 C9 1.506(6) . ?
